data_7711833
loop_
_publ_author_name
'Dankert, Fabian'
'Gupta, Priyanka'
'Wellnitz, Tim'
'Baumann, Wolfgang'
'Hering-Junghans, Christian'

_publ_section_title
;
 Deoxygenation of chalcogen oxides EO2 (E = S, Se) with phospha-Wittig
 reagents
;
_journal_name_full 'Dalton Transactions'
_journal_paper_doi 10.1039/D2DT03703C
_journal_year 2022
_chemical_formula_moiety 'C60 H74 P2 Se, 3(C6 H6)'
_chemical_formula_sum 'C78 H92 P2 Se'
_chemical_formula_weight 1170.41
_space_group_crystal_system monoclinic
_space_group_IT_number 15
_space_group_name_Hall '-C 2yc'
_space_group_name_H-M_alt 'C 1 2/c 1'
_atom_sites_solution_hydrogens geom
_atom_sites_solution_primary dual
_audit_creation_date 2022-03-05
_audit_creation_method
;
Olex2 1.3
(compiled 2020.11.12 svn.r5f609507 for OlexSys, GUI svn.r6226)
;
_audit_update_record
;
2022-11-22 deposited with the CCDC.	2022-11-23 downloaded from the CCDC.
;
_cell_angle_alpha 90
_cell_angle_beta 95.1150(10)
_cell_angle_gamma 90
_cell_formula_units_Z 4
_cell_length_a 21.8358(15)
_cell_length_b 12.9906(9)
_cell_length_c 23.4455(16)
_cell_measurement_reflns_used 48049
_cell_measurement_temperature 149.99
_cell_measurement_theta_max 28.706
_cell_measurement_theta_min 1.744
_cell_volume 6624.1(8)
_computing_cell_refinement 'APEX2, Bruker'
_computing_data_collection 'APEX2, Bruker'
_computing_data_reduction 'APEX2, Bruker'
_computing_molecular_graphics 'Olex2 1.3 (Dolomanov et al., 2009)'
_computing_publication_material 'Olex2 1.3 (Dolomanov et al., 2009)'
_computing_structure_refinement 'SHELXL 2018/3 (Sheldrick, 2015)'
_computing_structure_solution 'SHELXT 2014/4 (Sheldrick, 2014)'
_diffrn_ambient_temperature 149.99
_diffrn_measured_fraction_theta_full 1.000
_diffrn_measured_fraction_theta_max 0.997
_diffrn_measurement_device_type 'Bruker APEX II Duo'
_diffrn_radiation_type MoK\a
_diffrn_radiation_wavelength 0.71073
_diffrn_reflns_av_R_equivalents 0.0434
_diffrn_reflns_av_unetI/netI 0.0381
_diffrn_reflns_Laue_measured_fraction_full 1.000
_diffrn_reflns_Laue_measured_fraction_max 0.997
_diffrn_reflns_limit_h_max 29
_diffrn_reflns_limit_h_min -29
_diffrn_reflns_limit_k_max 17
_diffrn_reflns_limit_k_min -17
_diffrn_reflns_limit_l_max 31
_diffrn_reflns_limit_l_min -31
_diffrn_reflns_number 48049
_diffrn_reflns_point_group_measured_fraction_full 1.000
_diffrn_reflns_point_group_measured_fraction_max 0.997
_diffrn_reflns_theta_full 25.242
_diffrn_reflns_theta_max 28.706
_diffrn_reflns_theta_min 1.744
_exptl_absorpt_coefficient_mu 0.657
_exptl_absorpt_correction_T_max 0.919
_exptl_absorpt_correction_T_min 0.822
_exptl_absorpt_correction_type multi-scan
_exptl_absorpt_process_details 'APEX2, SADABS was used for absorption correction'
_exptl_crystal_colour colourless
_exptl_crystal_colour_primary colourless
_exptl_crystal_density_diffrn 1.174
_exptl_crystal_description plate
_exptl_crystal_F_000 2496
_exptl_crystal_size_max 0.31
_exptl_crystal_size_mid 0.23
_exptl_crystal_size_min 0.13
_refine_diff_density_max 0.975
_refine_diff_density_min -0.998
_refine_diff_density_rms 0.055
_refine_ls_extinction_method none
_refine_ls_goodness_of_fit_ref 1.034
_refine_ls_hydrogen_treatment constr
_refine_ls_matrix_type full
_refine_ls_number_parameters 387
_refine_ls_number_reflns 8547
_refine_ls_number_restraints 1
_refine_ls_restrained_S_all 1.037
_refine_ls_R_factor_all 0.0850
_refine_ls_R_factor_gt 0.0538
_refine_ls_shift/su_max 0.001
_refine_ls_shift/su_mean 0.000
_refine_ls_structure_factor_coef Fsqd
_refine_ls_weighting_details 'w=1/[\s^2^(Fo^2^)+(0.0421P)^2^+11.2084P] where P=(Fo^2^+2Fc^2^)/3'
_refine_ls_weighting_scheme calc
_refine_ls_wR_factor_gt 0.1162
_refine_ls_wR_factor_ref 0.1319
_reflns_Friedel_coverage 0.000
_reflns_number_gt 6057
_reflns_number_total 8547
_reflns_threshold_expression 'I > 2\s(I)'
_cod_data_source_file d2dt03703c2.cif
_cod_data_source_block mo_ax2261_0m
_cod_database_code 7711833
_shelx_shelxl_version_number 2018/3
_shelx_space_group_comment
;
The symmetry employed for this shelxl refinement is uniquely defined
by the following loop, which should always be used as a source of
symmetry information in preference to the above space-group names.
They are only intended as comments.
;
_shelx_estimated_absorpt_t_max 0.919
_shelx_estimated_absorpt_t_min 0.822
_olex2_refinement_description
;
1. Fixed Uiso
 At 1.2 times of:
  All C(H) groups
 At 1.5 times of:
  All C(H,H,H) groups
2. Restrained distances
 P1-C1 \\sim P2-C1
 with sigma of 0.002
3. Others
 Fixed Sof: Se1(0.5) P2(0.5) P1(0.5)
4.a Ternary CH refined with riding coordinates:
 C16(H16), C13(H13), C28(H28), C25(H25)
4.b Aromatic/amide H refined with riding coordinates:
 C5(H5), C4(H4), C3(H3), C11(H11), C9(H9), C10(H10), C21(H21), C23(H23),
 C22(H22), C37(H37), C39(H39), C38(H38), C34(H34), C36(H36), C31(H31), C35(H35),
  C33(H33), C32(H32)
4.c Idealised Me refined as rotating group:
 C29(H29A,H29B,H29C), C18(H18A,H18B,H18C), C17(H17A,H17B,H17C), C15(H15A,H15B,
 H15C), C14(H14A,H14B,H14C), C30(H30A,H30B,H30C), C27(H27A,H27B,H27C), C26(H26A,
 H26B,H26C)
;
_olex2_submission_special_instructions 'No special instructions were received'

loop_
_space_group_symop_operation_xyz
'x, y, z'
'-x, y, -z+1/2'
'x+1/2, y+1/2, z'
'-x+1/2, y+1/2, -z+1/2'
'-x, -y, -z'
'x, -y, z-1/2'
'-x+1/2, -y+1/2, -z'
'x+1/2, -y+1/2, z-1/2'

loop_
_atom_site_label
_atom_site_type_symbol
_atom_site_fract_x
_atom_site_fract_y
_atom_site_fract_z
_atom_site_U_iso_or_equiv
_atom_site_adp_type
_atom_site_occupancy
_atom_site_site_symmetry_order
_atom_site_calc_flag
_atom_site_refinement_flags_posn
_atom_site_refinement_flags_adp
_atom_site_refinement_flags_occupancy
_atom_site_disorder_assembly
_atom_site_disorder_group
Se1 Se 0.53302(3) 0.15249(3) 0.25188(2) 0.04648(15) Uani 0.5 1 d . . P . .
C6 C 0.52787(8) 0.22996(13) 0.39734(7) 0.0219(4) Uani 1 1 d . . . . .
C1 C 0.49634(8) 0.29042(13) 0.35357(7) 0.0199(3) Uani 1 1 d D . . . .
C2 C 0.44182(8) 0.34076(13) 0.36528(7) 0.0222(4) Uani 1 1 d . . . . .
C19 C 0.40890(9) 0.41968(14) 0.32702(8) 0.0253(4) Uani 1 1 d . . . . .
C12 C 0.59914(9) 0.08024(14) 0.38086(8) 0.0253(4) Uani 1 1 d . . . . .
C7 C 0.59121(8) 0.18559(14) 0.39327(7) 0.0233(4) Uani 1 1 d . . . . .
C5 C 0.50257(9) 0.21614(14) 0.44935(8) 0.0271(4) Uani 1 1 d . . . . .
H5 H 0.523730 0.175302 0.478387 0.033 Uiso 1 1 calc R U . . .
C4 C 0.44725(10) 0.26097(15) 0.45919(8) 0.0304(4) Uani 1 1 d . . . . .
H4 H 0.429512 0.248731 0.494120 0.036 Uiso 1 1 calc R U . . .
C3 C 0.41789(9) 0.32367(15) 0.41792(8) 0.0282(4) Uani 1 1 d . . . . .
H3 H 0.380450 0.356139 0.425394 0.034 Uiso 1 1 calc R U . . .
C24 C 0.43318(10) 0.52014(15) 0.32662(8) 0.0310(4) Uani 1 1 d . . . . .
C20 C 0.35133(9) 0.39668(16) 0.29803(8) 0.0315(4) Uani 1 1 d . . . . .
C16 C 0.54490(9) 0.00798(15) 0.36913(8) 0.0287(4) Uani 1 1 d . . . . .
H16 H 0.507836 0.050846 0.357527 0.034 Uiso 1 1 calc R U . . .
C8 C 0.64247(9) 0.24943(15) 0.40733(8) 0.0297(4) Uani 1 1 d . . . . .
C11 C 0.65902(10) 0.04247(16) 0.38156(9) 0.0346(5) Uani 1 1 d . . . . .
H11 H 0.665241 -0.027880 0.372633 0.041 Uiso 1 1 calc R U . . .
C13 C 0.63586(10) 0.36269(16) 0.42265(10) 0.0347(5) Uani 1 1 d . . . . .
H13 H 0.591064 0.379973 0.418102 0.042 Uiso 1 1 calc R U . . .
C9 C 0.70120(10) 0.20705(17) 0.40804(9) 0.0372(5) Uani 1 1 d . . . . .
H9 H 0.736078 0.249329 0.417714 0.045 Uiso 1 1 calc R U . . .
C28 C 0.32308(10) 0.28967(18) 0.29990(10) 0.0384(5) Uani 1 1 d . . . . .
H28 H 0.355451 0.242027 0.317436 0.046 Uiso 1 1 calc R U . . .
C10 C 0.70950(10) 0.10493(18) 0.39494(10) 0.0393(5) Uani 1 1 d . . . . .
H10 H 0.749845 0.077488 0.395096 0.047 Uiso 1 1 calc R U . . .
C21 C 0.31923(10) 0.47535(19) 0.26793(10) 0.0423(5) Uani 1 1 d . . . . .
H21 H 0.280287 0.461131 0.248115 0.051 Uiso 1 1 calc R U . . .
C23 C 0.39932(11) 0.59558(17) 0.29553(10) 0.0411(5) Uani 1 1 d . . . . .
H23 H 0.415197 0.663549 0.294297 0.049 Uiso 1 1 calc R U . . .
C25 C 0.49298(11) 0.54848(16) 0.36190(10) 0.0387(5) Uani 1 1 d . . . . .
H25 H 0.520150 0.486408 0.363246 0.046 Uiso 1 1 calc R U . . .
C29 C 0.30146(11) 0.2478(2) 0.24052(10) 0.0445(6) Uani 1 1 d . . . . .
H29A H 0.287868 0.176320 0.243949 0.067 Uiso 1 1 calc R U . . .
H29B H 0.335460 0.250505 0.215955 0.067 Uiso 1 1 calc R U . . .
H29C H 0.267186 0.289662 0.223600 0.067 Uiso 1 1 calc R U . . .
C18 C 0.53196(11) -0.05238(18) 0.42281(10) 0.0409(5) Uani 1 1 d . . . . .
H18A H 0.567737 -0.094928 0.435271 0.061 Uiso 1 1 calc R U . . .
H18B H 0.496004 -0.096669 0.414134 0.061 Uiso 1 1 calc R U . . .
H18C H 0.523854 -0.004190 0.453408 0.061 Uiso 1 1 calc R U . . .
C22 C 0.34311(12) 0.57324(19) 0.26650(11) 0.0472(6) Uani 1 1 d . . . . .
H22 H 0.320800 0.625698 0.245443 0.057 Uiso 1 1 calc R U . . .
C17 C 0.55317(13) -0.06839(19) 0.32062(11) 0.0504(6) Uani 1 1 d . . . . .
H17A H 0.564535 -0.030929 0.286851 0.076 Uiso 1 1 calc R U . . .
H17B H 0.514547 -0.105499 0.311015 0.076 Uiso 1 1 calc R U . . .
H17C H 0.585701 -0.117592 0.332969 0.076 Uiso 1 1 calc R U . . .
C37 C 0.35765(12) -0.1194(2) 0.33095(12) 0.0538(7) Uani 1 1 d . . . . .
H37 H 0.355704 -0.153816 0.295087 0.065 Uiso 1 1 calc R U . . .
C39 C 0.35657(11) -0.1253(2) 0.43214(12) 0.0496(6) Uani 1 1 d . . . . .
H39 H 0.353701 -0.163505 0.466337 0.059 Uiso 1 1 calc R U . . .
C15 C 0.66825(15) 0.43287(19) 0.38294(11) 0.0539(7) Uani 1 1 d . . . . .
H15A H 0.660599 0.504879 0.392543 0.081 Uiso 1 1 calc R U . . .
H15B H 0.652449 0.419615 0.343182 0.081 Uiso 1 1 calc R U . . .
H15C H 0.712565 0.419300 0.387534 0.081 Uiso 1 1 calc R U . . .
C38 C 0.35405(12) -0.1747(2) 0.38035(13) 0.0519(7) Uani 1 1 d . . . . .
H38 H 0.349795 -0.247462 0.378666 0.062 Uiso 1 1 calc R U . . .
C34 C 0.36325(13) -0.0202(2) 0.43440(12) 0.0565(7) Uani 1 1 d . . . . .
H34 H 0.365337 0.014187 0.470272 0.068 Uiso 1 1 calc R U . . .
C14 C 0.65932(15) 0.3837(2) 0.48475(10) 0.0570(7) Uani 1 1 d . . . . .
H14A H 0.703666 0.370661 0.490012 0.085 Uiso 1 1 calc R U . . .
H14B H 0.638164 0.338409 0.510024 0.085 Uiso 1 1 calc R U . . .
H14C H 0.651218 0.455706 0.494121 0.085 Uiso 1 1 calc R U . . .
C36 C 0.36408(13) -0.0143(2) 0.33323(13) 0.0585(7) Uani 1 1 d . . . . .
H36 H 0.366547 0.024113 0.299019 0.070 Uiso 1 1 calc R U . . .
C31 C 0.29884(13) 0.3014(2) 0.52731(12) 0.0560(7) Uani 1 1 d . . . . .
H31 H 0.333043 0.336690 0.546036 0.067 Uiso 1 1 calc R U . . .
C35 C 0.36692(14) 0.0351(2) 0.38507(14) 0.0622(8) Uani 1 1 d . . . . .
H35 H 0.371449 0.107774 0.386804 0.075 Uiso 1 1 calc R U . . .
C30 C 0.26936(13) 0.2887(3) 0.33808(12) 0.0626(8) Uani 1 1 d . . . . .
H30A H 0.236430 0.333613 0.321391 0.094 Uiso 1 1 calc R U . . .
H30B H 0.283705 0.313533 0.376426 0.094 Uiso 1 1 calc R U . . .
H30C H 0.253708 0.218317 0.340746 0.094 Uiso 1 1 calc R U . . .
C27 C 0.52811(14) 0.6363(2) 0.33703(14) 0.0643(8) Uani 1 1 d . . . . .
H27A H 0.504525 0.700185 0.338916 0.097 Uiso 1 1 calc R U . . .
H27B H 0.534357 0.620991 0.297032 0.097 Uiso 1 1 calc R U . . .
H27C H 0.568090 0.644271 0.359108 0.097 Uiso 1 1 calc R U . . .
C33 C 0.20124(13) 0.3036(2) 0.47586(14) 0.0634(8) Uani 1 1 d . . . . .
H33 H 0.167253 0.341541 0.458668 0.076 Uiso 1 1 calc R U . . .
C32 C 0.24998(14) 0.3544(2) 0.50364(16) 0.0676(9) Uani 1 1 d . . . . .
H32 H 0.249405 0.427366 0.506266 0.081 Uiso 1 1 calc R U . . .
C26 C 0.48148(18) 0.5747(3) 0.42305(12) 0.0833(11) Uani 1 1 d . . . . .
H26A H 0.520903 0.583723 0.445939 0.125 Uiso 1 1 calc R U . . .
H26B H 0.458452 0.518633 0.439228 0.125 Uiso 1 1 calc R U . . .
H26C H 0.457658 0.638539 0.423521 0.125 Uiso 1 1 calc R U . . .
P2 P 0.53755(10) 0.31366(12) 0.28786(7) 0.0238(4) Uani 0.5 1 d D . P A 2
P1 P 0.53207(10) 0.27611(13) 0.28476(6) 0.0241(4) Uani 0.5 1 d D . P A 1

loop_
_atom_site_aniso_label
_atom_site_aniso_U_11
_atom_site_aniso_U_22
_atom_site_aniso_U_33
_atom_site_aniso_U_23
_atom_site_aniso_U_13
_atom_site_aniso_U_12
Se1 0.0951(4) 0.0251(2) 0.01979(18) 0.00159(16) 0.0081(2) 0.0214(2)
C6 0.0227(9) 0.0197(8) 0.0226(8) -0.0011(6) -0.0007(7) -0.0030(7)
C1 0.0220(9) 0.0190(8) 0.0185(7) -0.0018(6) 0.0010(6) -0.0036(7)
C2 0.0229(9) 0.0209(8) 0.0226(8) -0.0028(7) 0.0013(7) -0.0013(7)
C19 0.0247(10) 0.0285(9) 0.0231(8) -0.0028(7) 0.0042(7) 0.0089(8)
C12 0.0269(10) 0.0264(9) 0.0226(8) 0.0054(7) 0.0020(7) 0.0024(8)
C7 0.0242(9) 0.0258(9) 0.0195(8) 0.0041(7) -0.0006(7) 0.0005(7)
C5 0.0331(11) 0.0260(9) 0.0221(8) 0.0031(7) 0.0014(7) -0.0018(8)
C4 0.0355(11) 0.0323(10) 0.0247(9) 0.0001(8) 0.0105(8) -0.0035(9)
C3 0.0272(10) 0.0289(10) 0.0294(9) -0.0033(7) 0.0083(8) 0.0014(8)
C24 0.0373(12) 0.0259(9) 0.0301(10) -0.0039(8) 0.0044(8) 0.0079(9)
C20 0.0254(10) 0.0385(11) 0.0311(10) -0.0026(8) 0.0049(8) 0.0076(9)
C16 0.0328(11) 0.0233(9) 0.0303(10) 0.0012(7) 0.0039(8) -0.0011(8)
C8 0.0264(10) 0.0301(10) 0.0312(10) 0.0046(8) -0.0043(8) -0.0030(8)
C11 0.0356(12) 0.0304(10) 0.0379(11) 0.0074(9) 0.0043(9) 0.0072(9)
C13 0.0268(11) 0.0310(10) 0.0445(12) -0.0007(9) -0.0057(9) -0.0056(9)
C9 0.0248(11) 0.0410(12) 0.0441(12) 0.0070(10) -0.0064(9) -0.0038(9)
C28 0.0262(11) 0.0476(13) 0.0409(12) 0.0002(10) -0.0002(9) -0.0038(10)
C10 0.0247(11) 0.0451(13) 0.0477(13) 0.0099(10) 0.0009(9) 0.0081(10)
C21 0.0273(11) 0.0535(14) 0.0452(13) 0.0000(11) -0.0013(9) 0.0154(10)
C23 0.0493(14) 0.0288(11) 0.0455(12) 0.0014(9) 0.0059(11) 0.0122(10)
C25 0.0469(14) 0.0241(10) 0.0434(12) -0.0032(9) -0.0051(10) -0.0008(9)
C29 0.0289(12) 0.0558(15) 0.0478(13) -0.0051(11) -0.0023(10) -0.0080(11)
C18 0.0424(13) 0.0358(11) 0.0450(12) 0.0134(10) 0.0064(10) -0.0042(10)
C22 0.0472(15) 0.0434(13) 0.0505(14) 0.0056(11) 0.0017(11) 0.0244(11)
C17 0.0571(16) 0.0426(13) 0.0527(15) -0.0189(11) 0.0116(12) -0.0088(12)
C37 0.0487(16) 0.0584(16) 0.0553(16) -0.0172(13) 0.0093(12) -0.0007(13)
C39 0.0368(13) 0.0567(16) 0.0559(15) 0.0098(12) 0.0080(11) 0.0027(12)
C15 0.089(2) 0.0331(12) 0.0394(13) 0.0048(10) 0.0036(13) -0.0086(13)
C38 0.0415(14) 0.0372(13) 0.0786(19) -0.0047(12) 0.0143(13) -0.0050(11)
C34 0.0539(17) 0.0585(17) 0.0546(16) -0.0178(13) -0.0096(13) 0.0069(13)
C14 0.092(2) 0.0416(13) 0.0373(13) -0.0009(10) 0.0065(13) -0.0098(14)
C36 0.0601(18) 0.0572(17) 0.0585(17) 0.0111(13) 0.0066(13) -0.0007(14)
C31 0.0431(15) 0.0668(18) 0.0592(16) -0.0193(14) 0.0112(12) -0.0091(14)
C35 0.071(2) 0.0335(13) 0.079(2) -0.0031(13) -0.0080(16) -0.0001(13)
C30 0.0440(15) 0.092(2) 0.0536(16) -0.0082(15) 0.0135(12) -0.0215(15)
C27 0.0667(19) 0.0585(17) 0.0661(18) 0.0056(14) -0.0040(15) -0.0227(15)
C33 0.0438(16) 0.0664(19) 0.080(2) 0.0252(16) 0.0066(14) 0.0121(14)
C32 0.0514(17) 0.0338(13) 0.122(3) -0.0066(15) 0.0321(17) -0.0018(13)
C26 0.118(3) 0.087(2) 0.0432(16) -0.0137(15) -0.0035(17) -0.045(2)
P2 0.0230(7) 0.0314(9) 0.0166(5) -0.0074(6) -0.0003(4) 0.0035(8)
P1 0.0243(7) 0.0324(9) 0.0153(5) -0.0052(6) 0.0001(4) 0.0099(8)

loop_
_atom_type_symbol
_atom_type_description
_atom_type_scat_dispersion_real
_atom_type_scat_dispersion_imag
_atom_type_scat_source
C C 0.0033 0.0016 'International Tables Vol C Tables 4.2.6.8 and 6.1.1.4'
H H 0.0000 0.0000 'International Tables Vol C Tables 4.2.6.8 and 6.1.1.4'
P P 0.1023 0.0942 'International Tables Vol C Tables 4.2.6.8 and 6.1.1.4'
Se Se -0.0929 2.2259 'International Tables Vol C Tables 4.2.6.8 and 6.1.1.4'

loop_
_geom_angle_atom_site_label_1
_geom_angle_atom_site_label_2
_geom_angle_atom_site_label_3
_geom_angle
_geom_angle_site_symmetry_1
_geom_angle_site_symmetry_3
_geom_angle_publ_flag
C1 C6 C7 123.59(15) . . ?
C5 C6 C1 119.90(17) . . ?
C5 C6 C7 116.30(16) . . ?
C6 C1 P2 116.42(15) . . ?
C6 C1 P1 110.91(14) . . ?
C2 C1 C6 118.70(15) . . ?
C2 C1 P2 124.16(15) . . ?
C2 C1 P1 129.98(15) . . ?
C1 C2 C19 124.67(16) . . ?
C3 C2 C1 119.15(16) . . ?
C3 C2 C19 115.99(16) . . ?
C24 C19 C2 118.40(17) . . ?
C20 C19 C2 120.20(17) . . ?
C20 C19 C24 120.93(18) . . ?
C7 C12 C16 121.91(17) . . ?
C11 C12 C7 118.04(18) . . ?
C11 C12 C16 120.01(18) . . ?
C12 C7 C6 120.85(16) . . ?
C8 C7 C6 118.30(17) . . ?
C8 C7 C12 120.59(17) . . ?
C6 C5 H5 119.6 . . ?
C4 C5 C6 120.89(17) . . ?
C4 C5 H5 119.6 . . ?
C5 C4 H4 120.3 . . ?
C3 C4 C5 119.45(17) . . ?
C3 C4 H4 120.3 . . ?
C2 C3 H3 119.1 . . ?
C4 C3 C2 121.72(18) . . ?
C4 C3 H3 119.1 . . ?
C19 C24 C25 121.59(18) . . ?
C23 C24 C19 118.2(2) . . ?
C23 C24 C25 120.13(19) . . ?
C19 C20 C28 121.78(18) . . ?
C21 C20 C19 118.4(2) . . ?
C21 C20 C28 119.8(2) . . ?
C12 C16 H16 107.7 . . ?
C12 C16 C18 111.49(17) . . ?
C12 C16 C17 113.18(17) . . ?
C18 C16 H16 107.7 . . ?
C18 C16 C17 108.74(18) . . ?
C17 C16 H16 107.7 . . ?
C7 C8 C13 122.24(18) . . ?
C9 C8 C7 118.76(19) . . ?
C9 C8 C13 118.99(18) . . ?
C12 C11 H11 119.2 . . ?
C10 C11 C12 121.6(2) . . ?
C10 C11 H11 119.2 . . ?
C8 C13 H13 107.7 . . ?
C8 C13 C14 111.55(18) . . ?
C15 C13 C8 112.03(19) . . ?
C15 C13 H13 107.7 . . ?
C15 C13 C14 109.99(19) . . ?
C14 C13 H13 107.7 . . ?
C8 C9 H9 119.4 . . ?
C10 C9 C8 121.1(2) . . ?
C10 C9 H9 119.4 . . ?
C20 C28 H28 107.7 . . ?
C20 C28 C29 113.04(19) . . ?
C20 C28 C30 110.9(2) . . ?
C29 C28 H28 107.7 . . ?
C29 C28 C30 109.71(19) . . ?
C30 C28 H28 107.7 . . ?
C11 C10 H10 120.1 . . ?
C9 C10 C11 119.9(2) . . ?
C9 C10 H10 120.1 . . ?
C20 C21 H21 119.5 . . ?
C22 C21 C20 121.0(2) . . ?
C22 C21 H21 119.5 . . ?
C24 C23 H23 119.4 . . ?
C22 C23 C24 121.1(2) . . ?
C22 C23 H23 119.4 . . ?
C24 C25 H25 107.4 . . ?
C27 C25 C24 114.2(2) . . ?
C27 C25 H25 107.4 . . ?
C26 C25 C24 111.1(2) . . ?
C26 C25 H25 107.4 . . ?
C26 C25 C27 109.0(2) . . ?
C28 C29 H29A 109.5 . . ?
C28 C29 H29B 109.5 . . ?
C28 C29 H29C 109.5 . . ?
H29A C29 H29B 109.5 . . ?
H29A C29 H29C 109.5 . . ?
H29B C29 H29C 109.5 . . ?
C16 C18 H18A 109.5 . . ?
C16 C18 H18B 109.5 . . ?
C16 C18 H18C 109.5 . . ?
H18A C18 H18B 109.5 . . ?
H18A C18 H18C 109.5 . . ?
H18B C18 H18C 109.5 . . ?
C21 C22 C23 120.3(2) . . ?
C21 C22 H22 119.8 . . ?
C23 C22 H22 119.8 . . ?
C16 C17 H17A 109.5 . . ?
C16 C17 H17B 109.5 . . ?
C16 C17 H17C 109.5 . . ?
H17A C17 H17B 109.5 . . ?
H17A C17 H17C 109.5 . . ?
H17B C17 H17C 109.5 . . ?
C38 C37 H37 119.9 . . ?
C38 C37 C36 120.1(3) . . ?
C36 C37 H37 119.9 . . ?
C38 C39 H39 120.1 . . ?
C38 C39 C34 119.7(3) . . ?
C34 C39 H39 120.1 . . ?
C13 C15 H15A 109.5 . . ?
C13 C15 H15B 109.5 . . ?
C13 C15 H15C 109.5 . . ?
H15A C15 H15B 109.5 . . ?
H15A C15 H15C 109.5 . . ?
H15B C15 H15C 109.5 . . ?
C37 C38 H38 119.9 . . ?
C39 C38 C37 120.1(2) . . ?
C39 C38 H38 119.9 . . ?
C39 C34 H34 119.9 . . ?
C35 C34 C39 120.2(3) . . ?
C35 C34 H34 119.9 . . ?
C13 C14 H14A 109.5 . . ?
C13 C14 H14B 109.5 . . ?
C13 C14 H14C 109.5 . . ?
H14A C14 H14B 109.5 . . ?
H14A C14 H14C 109.5 . . ?
H14B C14 H14C 109.5 . . ?
C37 C36 H36 120.1 . . ?
C35 C36 C37 119.7(3) . . ?
C35 C36 H36 120.1 . . ?
C33 C31 H31 120.3 7_556 . ?
C32 C31 H31 120.3 . . ?
C32 C31 C33 119.4(3) . 7_556 ?
C34 C35 C36 120.1(3) . . ?
C34 C35 H35 119.9 . . ?
C36 C35 H35 119.9 . . ?
C28 C30 H30A 109.5 . . ?
C28 C30 H30B 109.5 . . ?
C28 C30 H30C 109.5 . . ?
H30A C30 H30B 109.5 . . ?
H30A C30 H30C 109.5 . . ?
H30B C30 H30C 109.5 . . ?
C25 C27 H27A 109.5 . . ?
C25 C27 H27B 109.5 . . ?
C25 C27 H27C 109.5 . . ?
H27A C27 H27B 109.5 . . ?
H27A C27 H27C 109.5 . . ?
H27B C27 H27C 109.5 . . ?
C31 C33 H33 119.8 7_556 . ?
C31 C33 C32 120.3(3) 7_556 . ?
C32 C33 H33 119.8 . . ?
C31 C32 C33 120.3(3) . . ?
C31 C32 H32 119.9 . . ?
C33 C32 H32 119.9 . . ?
C25 C26 H26A 109.5 . . ?
C25 C26 H26B 109.5 . . ?
C25 C26 H26C 109.5 . . ?
H26A C26 H26B 109.5 . . ?
H26A C26 H26C 109.5 . . ?
H26B C26 H26C 109.5 . . ?
Se1 P2 Se1 31.93(4) . 2_655 ?
C1 P2 Se1 98.59(8) . . ?
C1 P2 Se1 81.87(7) . 2_655 ?
C1 P1 Se1 95.87(9) . 2_655 ?

loop_
_geom_bond_atom_site_label_1
_geom_bond_atom_site_label_2
_geom_bond_distance
_geom_bond_site_symmetry_2
_geom_bond_publ_flag
Se1 P2 2.2561(16) . ?
Se1 P1 2.2625(19) 2_655 ?
C6 C1 1.421(2) . ?
C6 C7 1.509(3) . ?
C6 C5 1.394(2) . ?
C1 C2 1.407(2) . ?
C1 P2 1.877(2) . ?
C1 P1 1.863(2) . ?
C2 C19 1.503(3) . ?
C2 C3 1.400(2) . ?
C19 C24 1.409(3) . ?
C19 C20 1.407(3) . ?
C12 C7 1.413(3) . ?
C12 C16 1.517(3) . ?
C12 C11 1.395(3) . ?
C7 C8 1.409(3) . ?
C5 H5 0.9500 . ?
C5 C4 1.379(3) . ?
C4 H4 0.9500 . ?
C4 C3 1.378(3) . ?
C3 H3 0.9500 . ?
C24 C23 1.394(3) . ?
C24 C25 1.527(3) . ?
C20 C28 1.523(3) . ?
C20 C21 1.395(3) . ?
C16 H16 1.0000 . ?
C16 C18 1.530(3) . ?
C16 C17 1.532(3) . ?
C8 C13 1.524(3) . ?
C8 C9 1.394(3) . ?
C11 H11 0.9500 . ?
C11 C10 1.382(3) . ?
C13 H13 1.0000 . ?
C13 C15 1.522(3) . ?
C13 C14 1.524(3) . ?
C9 H9 0.9500 . ?
C9 C10 1.377(3) . ?
C28 H28 1.0000 . ?
C28 C29 1.530(3) . ?
C28 C30 1.538(3) . ?
C10 H10 0.9500 . ?
C21 H21 0.9500 . ?
C21 C22 1.376(4) . ?
C23 H23 0.9500 . ?
C23 C22 1.380(3) . ?
C25 H25 1.0000 . ?
C25 C27 1.519(3) . ?
C25 C26 1.516(4) . ?
C29 H29A 0.9800 . ?
C29 H29B 0.9800 . ?
C29 H29C 0.9800 . ?
C18 H18A 0.9800 . ?
C18 H18B 0.9800 . ?
C18 H18C 0.9800 . ?
C22 H22 0.9500 . ?
C17 H17A 0.9800 . ?
C17 H17B 0.9800 . ?
C17 H17C 0.9800 . ?
C37 H37 0.9500 . ?
C37 C38 1.371(4) . ?
C37 C36 1.373(4) . ?
C39 H39 0.9500 . ?
C39 C38 1.371(4) . ?
C39 C34 1.373(4) . ?
C15 H15A 0.9800 . ?
C15 H15B 0.9800 . ?
C15 H15C 0.9800 . ?
C38 H38 0.9500 . ?
C34 H34 0.9500 . ?
C34 C35 1.370(4) . ?
C14 H14A 0.9800 . ?
C14 H14B 0.9800 . ?
C14 H14C 0.9800 . ?
C36 H36 0.9500 . ?
C36 C35 1.371(4) . ?
C31 H31 0.9500 . ?
C31 C33 1.366(4) 7_556 ?
C31 C32 1.347(4) . ?
C35 H35 0.9500 . ?
C30 H30A 0.9800 . ?
C30 H30B 0.9800 . ?
C30 H30C 0.9800 . ?
C27 H27A 0.9800 . ?
C27 H27B 0.9800 . ?
C27 H27C 0.9800 . ?
C33 H33 0.9500 . ?
C33 C32 1.367(4) . ?
C32 H32 0.9500 . ?
C26 H26A 0.9800 . ?
C26 H26B 0.9800 . ?
C26 H26C 0.9800 . ?

loop_
_geom_torsion_atom_site_label_1
_geom_torsion_atom_site_label_2
_geom_torsion_atom_site_label_3
_geom_torsion_atom_site_label_4
_geom_torsion
_geom_torsion_site_symmetry_1
_geom_torsion_site_symmetry_2
_geom_torsion_site_symmetry_3
_geom_torsion_site_symmetry_4
_geom_torsion_publ_flag
C6 C1 C2 C19 170.10(17) . . . . ?
C6 C1 C2 C3 -4.8(3) . . . . ?
C6 C1 P2 Se1 97.01(13) . . . 2_655 ?
C6 C1 P2 Se1 69.70(15) . . . . ?
C6 C1 P1 Se1 95.74(14) . . . 2_655 ?
C6 C7 C8 C13 -4.0(3) . . . . ?
C6 C7 C8 C9 175.07(17) . . . . ?
C6 C5 C4 C3 -2.7(3) . . . . ?
C1 C6 C7 C12 -103.2(2) . . . . ?
C1 C6 C7 C8 82.6(2) . . . . ?
C1 C6 C5 C4 -0.4(3) . . . . ?
C1 C2 C19 C24 -76.7(2) . . . . ?
C1 C2 C19 C20 111.1(2) . . . . ?
C1 C2 C3 C4 1.8(3) . . . . ?
C2 C1 P2 Se1 -120.14(15) . . . . ?
C2 C1 P2 Se1 -92.84(15) . . . 2_655 ?
C2 C1 P1 Se1 -76.69(18) . . . 2_655 ?
C2 C19 C24 C23 -173.72(18) . . . . ?
C2 C19 C24 C25 2.7(3) . . . . ?
C2 C19 C20 C28 -5.5(3) . . . . ?
C2 C19 C20 C21 173.15(18) . . . . ?
C19 C2 C3 C4 -173.52(18) . . . . ?
C19 C24 C23 C22 0.9(3) . . . . ?
C19 C24 C25 C27 152.0(2) . . . . ?
C19 C24 C25 C26 -84.1(3) . . . . ?
C19 C20 C28 C29 -129.6(2) . . . . ?
C19 C20 C28 C30 106.7(2) . . . . ?
C19 C20 C21 C22 0.0(3) . . . . ?
C12 C7 C8 C13 -178.22(17) . . . . ?
C12 C7 C8 C9 0.8(3) . . . . ?
C12 C11 C10 C9 0.1(3) . . . . ?
C7 C6 C1 C2 -170.45(16) . . . . ?
C7 C6 C1 P2 0.3(2) . . . . ?
C7 C6 C1 P1 16.2(2) . . . . ?
C7 C6 C5 C4 174.57(17) . . . . ?
C7 C12 C16 C18 -97.1(2) . . . . ?
C7 C12 C16 C17 139.9(2) . . . . ?
C7 C12 C11 C10 1.2(3) . . . . ?
C7 C8 C13 C15 -121.7(2) . . . . ?
C7 C8 C13 C14 114.5(2) . . . . ?
C7 C8 C9 C10 0.4(3) . . . . ?
C5 C6 C1 C2 4.1(3) . . . . ?
C5 C6 C1 P2 174.82(15) . . . . ?
C5 C6 C1 P1 -169.29(15) . . . . ?
C5 C6 C7 C12 82.1(2) . . . . ?
C5 C6 C7 C8 -92.2(2) . . . . ?
C5 C4 C3 C2 2.0(3) . . . . ?
C3 C2 C19 C24 98.3(2) . . . . ?
C3 C2 C19 C20 -73.9(2) . . . . ?
C24 C19 C20 C28 -177.50(18) . . . . ?
C24 C19 C20 C21 1.1(3) . . . . ?
C24 C23 C22 C21 0.2(4) . . . . ?
C20 C19 C24 C23 -1.6(3) . . . . ?
C20 C19 C24 C25 174.80(18) . . . . ?
C20 C21 C22 C23 -0.7(4) . . . . ?
C16 C12 C7 C6 2.1(3) . . . . ?
C16 C12 C7 C8 176.18(17) . . . . ?
C16 C12 C11 C10 -176.68(19) . . . . ?
C8 C9 C10 C11 -0.9(3) . . . . ?
C11 C12 C7 C6 -175.68(17) . . . . ?
C11 C12 C7 C8 -1.6(3) . . . . ?
C11 C12 C16 C18 80.6(2) . . . . ?
C11 C12 C16 C17 -42.4(3) . . . . ?
C13 C8 C9 C10 179.5(2) . . . . ?
C9 C8 C13 C15 59.2(3) . . . . ?
C9 C8 C13 C14 -64.6(3) . . . . ?
C28 C20 C21 C22 178.7(2) . . . . ?
C21 C20 C28 C29 51.7(3) . . . . ?
C21 C20 C28 C30 -71.9(3) . . . . ?
C23 C24 C25 C27 -31.7(3) . . . . ?
C23 C24 C25 C26 92.2(3) . . . . ?
C25 C24 C23 C22 -175.5(2) . . . . ?
C37 C36 C35 C34 -0.1(5) . . . . ?
C39 C34 C35 C36 -0.2(4) . . . . ?
C38 C37 C36 C35 0.1(4) . . . . ?
C38 C39 C34 C35 0.5(4) . . . . ?
C34 C39 C38 C37 -0.6(4) . . . . ?
C36 C37 C38 C39 0.3(4) . . . . ?
C31 C33 C32 C31 1.1(5) 7_556 . . . ?
C33 C31 C32 C33 -1.1(5) 7_556 . . . ?
P2 C1 C2 C19 0.2(3) . . . . ?
P2 C1 C2 C3 -174.70(15) . . . . ?
P1 C1 C2 C19 -18.0(3) . . . . ?
P1 C1 C2 C3 167.18(16) . . . . ?
